data_4038606
loop_
_publ_author_name
'Du, Li-Juan'
'Zhang, Yuecheng'
'Zhang, Hong-Yu'
'Yin, Guohui'
'Wang, Xiao-Yan'
'Zhao, Jiquan'
'Han, Ya-Ping'

_publ_section_title
;
 Synthesis of 1,6-Dihydropyridine-3-carbonitrile Derivatives via Lewis
 Acid-Catalyzed Annulation of Propargylic Alcohols with
 (E)-3-amino-3-phenylacrylonitriles.
;
_journal_name_full 'The Journal of organic chemistry'
_journal_paper_doi 10.1021/acs.joc.0c01171
_journal_year 2020
_chemical_formula_moiety 'C32 H26 N2 O'
_chemical_formula_sum 'C32 H24 N2 O'
_chemical_formula_weight 452.53
_space_group_crystal_system monoclinic
_space_group_IT_number 14
_space_group_name_Hall '-P 2ybc'
_space_group_name_H-M_alt 'P 1 21/c 1'
_atom_sites_solution_hydrogens geom
_atom_sites_solution_primary direct
_audit_creation_date 2019-04-29
_audit_creation_method
;
Olex2 1.2
(compiled 2018.05.29 svn.r3508 for OlexSys, GUI svn.r5506)
;
_cell_angle_alpha 90
_cell_angle_beta 103.756(5)
_cell_angle_gamma 90
_cell_formula_units_Z 4
_cell_length_a 9.2416(5)
_cell_length_b 18.9953(11)
_cell_length_c 14.7380(7)
_cell_measurement_reflns_used 1775
_cell_measurement_temperature 292.90(10)
_cell_measurement_theta_max 25.9910
_cell_measurement_theta_min 3.9860
_cell_volume 2513.0(2)
_computing_cell_refinement
;
CrysAlisPro, Agilent Technologies,
Version 1.171.37.33 (release 27-03-2014 CrysAlis171 .NET)
(compiled Mar 27 2014,17:12:48)
;
_computing_data_collection
;
CrysAlisPro, Agilent Technologies,
Version 1.171.37.33 (release 27-03-2014 CrysAlis171 .NET)
(compiled Mar 27 2014,17:12:48)
;
_computing_data_reduction
;
CrysAlisPro, Agilent Technologies,
Version 1.171.37.33 (release 27-03-2014 CrysAlis171 .NET)
(compiled Mar 27 2014,17:12:48)
;
_computing_molecular_graphics 'Olex2 (Dolomanov et al., 2009)'
_computing_publication_material 'Olex2 (Dolomanov et al., 2009)'
_computing_structure_refinement 'ShelXL (Sheldrick, 2015)'
_computing_structure_solution 'ShelXS (Sheldrick, 2008)'
_diffrn_ambient_environment air
_diffrn_ambient_temperature 292.90(10)
_diffrn_detector 'CCD plate'
_diffrn_detector_area_resol_mean 16.0733
_diffrn_detector_type Eos
_diffrn_measured_fraction_theta_full 0.996
_diffrn_measured_fraction_theta_max 0.996
_diffrn_measurement_details
;
#__ type_ start__ end____ width___ exp.time_
  1 omega   -8.00   32.00   1.0000   60.0000
omega____ theta____ kappa____ phi______ frames
    -       22.7867  -57.0000   30.0000 40

#__ type_ start__ end____ width___ exp.time_
  2 omega   16.00   46.00   1.0000   60.0000
omega____ theta____ kappa____ phi______ frames
    -      -19.4273  -19.0000  120.0000 30

#__ type_ start__ end____ width___ exp.time_
  3 omega   34.00   86.00   1.0000   60.0000
omega____ theta____ kappa____ phi______ frames
    -       22.7867 -178.0000   60.0000 52

#__ type_ start__ end____ width___ exp.time_
  4 omega  -47.00   46.00   1.0000   60.0000
omega____ theta____ kappa____ phi______ frames
    -       22.7867  -57.0000 -180.0000 93

#__ type_ start__ end____ width___ exp.time_
  5 omega  -76.00  -42.00   1.0000   60.0000
omega____ theta____ kappa____ phi______ frames
    -      -19.4273  -19.0000  120.0000 34
;
_diffrn_measurement_device 'four-circle diffractometer'
_diffrn_measurement_device_type 'SuperNova, Dual, Cu at zero, Eos'
_diffrn_measurement_method '\w scans'
_diffrn_orient_matrix_UB_11 0.0413814000
_diffrn_orient_matrix_UB_12 0.0294883000
_diffrn_orient_matrix_UB_13 -0.0091524000
_diffrn_orient_matrix_UB_21 0.0593506000
_diffrn_orient_matrix_UB_22 -0.0094300000
_diffrn_orient_matrix_UB_23 0.0382271000
_diffrn_orient_matrix_UB_31 0.0317651000
_diffrn_orient_matrix_UB_32 -0.0208676000
_diffrn_orient_matrix_UB_33 -0.0301780000
_diffrn_radiation_monochromator mirror
_diffrn_radiation_probe x-ray
_diffrn_radiation_type MoK\a
_diffrn_radiation_wavelength 0.71073
_diffrn_reflns_av_R_equivalents 0.0289
_diffrn_reflns_av_unetI/netI 0.0533
_diffrn_reflns_Laue_measured_fraction_full 0.996
_diffrn_reflns_Laue_measured_fraction_max 0.996
_diffrn_reflns_limit_h_max 11
_diffrn_reflns_limit_h_min -9
_diffrn_reflns_limit_k_max 23
_diffrn_reflns_limit_k_min -23
_diffrn_reflns_limit_l_max 17
_diffrn_reflns_limit_l_min -18
_diffrn_reflns_number 10125
_diffrn_reflns_point_group_measured_fraction_full 0.996
_diffrn_reflns_point_group_measured_fraction_max 0.996
_diffrn_reflns_theta_full 25.242
_diffrn_reflns_theta_max 26.022
_diffrn_reflns_theta_min 3.518
_diffrn_source 'SuperNova (Mo) X-ray Source'
_exptl_absorpt_coefficient_mu 0.072
_exptl_absorpt_correction_T_max 1.00000
_exptl_absorpt_correction_T_min 0.80414
_exptl_absorpt_correction_type multi-scan
_exptl_absorpt_process_details
;
CrysAlisPro, Agilent Technologies,
Version 1.171.37.33 (release 27-03-2014 CrysAlis171 .NET)
(compiled Mar 27 2014,17:12:48)
Empirical absorption correction using spherical harmonics,
 implemented in SCALE3 ABSPACK scaling algorithm.
;
_exptl_crystal_colour 'clear light yellow'
_exptl_crystal_colour_lustre clear
_exptl_crystal_colour_modifier light
_exptl_crystal_colour_primary yellow
_exptl_crystal_density_diffrn 1.196
_exptl_crystal_description block
_exptl_crystal_F_000 952
_exptl_crystal_size_max 0.18
_exptl_crystal_size_mid 0.15
_exptl_crystal_size_min 0.12
_refine_diff_density_max 0.508
_refine_diff_density_min -0.383
_refine_diff_density_rms 0.044
_refine_ls_extinction_method none
_refine_ls_goodness_of_fit_ref 1.043
_refine_ls_hydrogen_treatment constr
_refine_ls_matrix_type full
_refine_ls_number_parameters 318
_refine_ls_number_reflns 4934
_refine_ls_number_restraints 0
_refine_ls_restrained_S_all 1.043
_refine_ls_R_factor_all 0.1375
_refine_ls_R_factor_gt 0.0868
_refine_ls_shift/su_max 0.001
_refine_ls_shift/su_mean 0.000
_refine_ls_structure_factor_coef Fsqd
_refine_ls_weighting_details 'w=1/[\s^2^(Fo^2^)+(0.0569P)^2^+2.7365P] where P=(Fo^2^+2Fc^2^)/3'
_refine_ls_weighting_scheme calc
_refine_ls_wR_factor_gt 0.1871
_refine_ls_wR_factor_ref 0.2198
_reflns_Friedel_coverage 0.000
_reflns_number_gt 2912
_reflns_number_total 4934
_reflns_threshold_expression 'I > 2\s(I)'
_cod_data_source_file jo0c01171_si_002.cif
_cod_data_source_block hanyp_0424-1
_cod_database_code 4038606
_shelx_shelxl_version_number 2018/3
_shelx_space_group_comment
;
The symmetry employed for this shelxl refinement is uniquely defined
by the following loop, which should always be used as a source of
symmetry information in preference to the above space-group names.
They are only intended as comments.
;
_reflns_odcompleteness_completeness 99.66
_reflns_odcompleteness_iscentric 1
_reflns_odcompleteness_theta 26.32
_olex2_refinement_description
;
1. Fixed Uiso
 At 1.2 times of:
  All C(H) groups, All N(H) groups
 At 1.5 times of:
  All C(H,H,H) groups
2.a Aromatic/amide H refined with riding coordinates:
 N1(H1), C6(H6), C13(H13), C14(H14), C15(H15), C16(H16), C17(H17), C18(H18),
 C19(H19), C20(H20), C21(H21), C22(H22), C23(H23), C26(H26), C27(H27), C28(H28),
  C29(H29), C30(H30), C31(H31), C0AA(H0AA)
2.b Idealised Me refined as rotating group:
 C33(H33A,H33B,H33C), C1AA(H1AA,H1AB,H1AC)
;
_olex2_date_sample_data_collection 2019-04-24
_olex2_submission_special_instructions 'No special instructions were received'

loop_
_space_group_symop_operation_xyz
'x, y, z'
'-x, y+1/2, -z+1/2'
'-x, -y, -z'
'x, -y-1/2, z-1/2'

loop_
_atom_site_label
_atom_site_type_symbol
_atom_site_fract_x
_atom_site_fract_y
_atom_site_fract_z
_atom_site_U_iso_or_equiv
_atom_site_adp_type
_atom_site_occupancy
_atom_site_site_symmetry_order
_atom_site_calc_flag
_atom_site_refinement_flags_posn
_atom_site_refinement_flags_adp
_atom_site_refinement_flags_occupancy
_atom_site_disorder_assembly
_atom_site_disorder_group
N1 N 0.3626(3) 0.29194(14) 0.81971(16) 0.0463(7) Uani 1 1 d . . . . .
H1 H 0.327425 0.272093 0.862347 0.056 Uiso 1 1 calc R . . . .
C2 C 0.2143(3) 0.21007(18) 0.7122(2) 0.0460(8) Uani 1 1 d . . . . .
C3 C 0.3058(3) 0.27448(17) 0.72978(19) 0.0428(7) Uani 1 1 d . . . . .
C4 C 0.4828(4) 0.34388(17) 0.8473(2) 0.0469(8) Uani 1 1 d . . . . .
C5 C 0.3089(4) 0.29717(19) 0.5669(2) 0.0508(8) Uani 1 1 d . . . . .
C6 C 0.4452(4) 0.40393(18) 0.7785(2) 0.0526(8) Uani 1 1 d . . . . .
H6 H 0.466400 0.449967 0.798774 0.063 Uiso 1 1 calc R . . . .
C7 C 0.3309(3) 0.31951(18) 0.66139(19) 0.0449(7) Uani 1 1 d . . . . .
C8 C 0.3815(4) 0.39128(18) 0.6882(2) 0.0487(8) Uani 1 1 d . . . . .
C9 C 0.4804(4) 0.36773(19) 0.9465(2) 0.0532(9) Uani 1 1 d . . . . .
N10 N 0.2965(4) 0.28101(18) 0.49048(19) 0.0658(9) Uani 1 1 d . . . . .
C11 C 0.3471(4) 0.44877(19) 0.6183(2) 0.0555(9) Uani 1 1 d . . . . .
C12 C 0.6337(4) 0.3118(2) 0.8450(2) 0.0539(9) Uani 1 1 d . . . . .
C13 C 0.2433(4) 0.15404(19) 0.7738(2) 0.0564(9) Uani 1 1 d . . . . .
H13 H 0.323650 0.156359 0.825515 0.068 Uiso 1 1 calc R . . . .
C14 C 0.1546(5) 0.0948(2) 0.7596(3) 0.0722(11) Uani 1 1 d . . . . .
H14 H 0.176667 0.057717 0.801754 0.087 Uiso 1 1 calc R . . . .
C15 C 0.0921(4) 0.2047(2) 0.6362(3) 0.0655(10) Uani 1 1 d . . . . .
H15 H 0.068844 0.241652 0.593931 0.079 Uiso 1 1 calc R . . . .
C16 C 0.4435(6) 0.5043(2) 0.6187(3) 0.0749(12) Uani 1 1 d . . . . .
H16 H 0.534235 0.505361 0.662659 0.090 Uiso 1 1 calc R . . . .
C17 C 0.6567(4) 0.2407(2) 0.8423(3) 0.0714(11) Uani 1 1 d . . . . .
H17 H 0.576127 0.210480 0.837492 0.086 Uiso 1 1 calc R . . . .
C18 C 0.4639(8) 0.4058(3) 1.1249(3) 0.0973(18) Uani 1 1 d . . . . .
H18 H 0.458588 0.418624 1.184896 0.117 Uiso 1 1 calc R . . . .
C19 C 0.5834(5) 0.3448(2) 1.0233(2) 0.0777(12) Uani 1 1 d . . . . .
H19 H 0.660864 0.315822 1.015805 0.093 Uiso 1 1 calc R . . . .
C20 C 0.2136(5) 0.4499(2) 0.5502(3) 0.0736(12) Uani 1 1 d . . . . .
H20 H 0.146314 0.413129 0.547940 0.088 Uiso 1 1 calc R . . . .
C21 C 0.0054(5) 0.1447(3) 0.6233(3) 0.0886(14) Uani 1 1 d . . . . .
H21 H -0.074979 0.141723 0.571725 0.106 Uiso 1 1 calc R . . . .
C22 C 0.4059(7) 0.5595(2) 0.5533(3) 0.0950(17) Uani 1 1 d . . . . .
H22 H 0.470939 0.597050 0.554495 0.114 Uiso 1 1 calc R . . . .
C23 C 0.7968(5) 0.2124(3) 0.8466(3) 0.0891(14) Uani 1 1 d . . . . .
H23 H 0.808920 0.163836 0.844389 0.107 Uiso 1 1 calc R . . . .
O24 O 0.2077(5) 0.6069(3) 0.4124(3) 0.1393(15) Uani 1 1 d . . . . .
C25 C 0.2719(9) 0.5573(3) 0.4877(3) 0.104(2) Uani 1 1 d . . . . .
C26 C 0.7557(5) 0.3548(3) 0.8505(3) 0.0869(14) Uani 1 1 d . . . . .
H26 H 0.743975 0.403434 0.851063 0.104 Uiso 1 1 calc R . . . .
C27 C 0.1787(6) 0.5032(3) 0.4869(3) 0.0962(17) Uani 1 1 d . . . . .
H27 H 0.088542 0.501933 0.442387 0.115 Uiso 1 1 calc R . . . .
C28 C 0.9159(6) 0.2557(4) 0.8539(3) 0.0971(17) Uani 1 1 d . . . . .
H28 H 1.010274 0.236993 0.858056 0.116 Uiso 1 1 calc R . . . .
C29 C 0.5738(7) 0.3643(3) 1.1123(3) 0.1004(17) Uani 1 1 d . . . . .
H29 H 0.644817 0.348162 1.163846 0.120 Uiso 1 1 calc R . . . .
C30 C 0.3602(7) 0.4292(3) 1.0501(4) 0.1076(18) Uani 1 1 d . . . . .
H30 H 0.283471 0.458167 1.058624 0.129 Uiso 1 1 calc R . . . .
C31 C 0.3684(6) 0.4098(3) 0.9602(3) 0.0880(14) Uani 1 1 d . . . . .
H31 H 0.296429 0.425758 0.909087 0.106 Uiso 1 1 calc R . . . .
C32 C 0.0349(5) 0.0894(2) 0.6847(4) 0.0847(13) Uani 1 1 d . . . . .
C33 C -0.0628(7) 0.0238(3) 0.6698(5) 0.146(3) Uani 1 1 d . . . . .
H33A H -0.024404 -0.009700 0.718285 0.219 Uiso 1 1 calc GR . . . .
H33B H -0.062704 0.003420 0.610182 0.219 Uiso 1 1 calc GR . . . .
H33C H -0.162747 0.036369 0.671410 0.219 Uiso 1 1 calc GR . . . .
C0AA C 0.8960(6) 0.3266(4) 0.8551(4) 0.1075(18) Uani 1 1 d . . . . .
H0AA H 0.977066 0.356403 0.858991 0.129 Uiso 1 1 calc R . . . .
C1AA C 0.3013(8) 0.6547(4) 0.4211(6) 0.173(4) Uani 1 1 d . . . . .
H1AA H 0.276622 0.685171 0.367728 0.259 Uiso 1 1 calc GR . . . .
H1AB H 0.398148 0.634654 0.425805 0.259 Uiso 1 1 calc GR . . . .
H1AC H 0.301526 0.681207 0.476599 0.259 Uiso 1 1 calc GR . . . .

loop_
_atom_site_aniso_label
_atom_site_aniso_U_11
_atom_site_aniso_U_22
_atom_site_aniso_U_33
_atom_site_aniso_U_23
_atom_site_aniso_U_13
_atom_site_aniso_U_12
N1 0.0535(15) 0.0531(16) 0.0324(13) -0.0005(12) 0.0106(11) -0.0046(13)
C2 0.0493(18) 0.0533(19) 0.0356(16) -0.0045(15) 0.0103(13) 0.0020(16)
C3 0.0435(16) 0.0518(19) 0.0326(15) -0.0019(14) 0.0083(12) 0.0037(15)
C4 0.0552(19) 0.0506(19) 0.0344(15) -0.0021(15) 0.0097(13) -0.0043(16)
C5 0.056(2) 0.058(2) 0.0368(17) 0.0046(16) 0.0097(14) 0.0046(17)
C6 0.069(2) 0.0478(19) 0.0418(17) -0.0013(16) 0.0155(15) -0.0032(17)
C7 0.0524(18) 0.0516(19) 0.0294(14) 0.0012(14) 0.0072(13) 0.0016(16)
C8 0.0565(19) 0.0522(19) 0.0399(17) 0.0030(15) 0.0161(14) 0.0067(16)
C9 0.070(2) 0.054(2) 0.0361(17) -0.0066(16) 0.0127(16) -0.0107(18)
N10 0.084(2) 0.075(2) 0.0372(16) 0.0003(15) 0.0129(14) 0.0039(18)
C11 0.074(2) 0.053(2) 0.0430(18) 0.0064(16) 0.0200(17) 0.0092(19)
C12 0.053(2) 0.070(2) 0.0377(17) -0.0003(17) 0.0090(14) -0.0020(19)
C13 0.064(2) 0.058(2) 0.0462(18) -0.0024(17) 0.0103(16) -0.0018(18)
C14 0.086(3) 0.054(2) 0.077(3) 0.007(2) 0.020(2) -0.006(2)
C15 0.056(2) 0.074(3) 0.059(2) 0.008(2) -0.0013(17) -0.003(2)
C16 0.121(4) 0.060(2) 0.050(2) -0.0038(19) 0.033(2) -0.008(2)
C17 0.057(2) 0.084(3) 0.071(3) -0.010(2) 0.0100(18) 0.008(2)
C18 0.169(5) 0.088(4) 0.049(3) -0.026(3) 0.053(3) -0.053(4)
C19 0.095(3) 0.093(3) 0.040(2) -0.003(2) 0.0060(19) 0.000(3)
C20 0.078(3) 0.083(3) 0.062(2) 0.021(2) 0.022(2) 0.027(2)
C21 0.072(3) 0.095(4) 0.083(3) -0.006(3) -0.012(2) -0.025(3)
C22 0.182(6) 0.049(2) 0.071(3) 0.000(2) 0.065(4) -0.012(3)
C23 0.072(3) 0.106(4) 0.085(3) -0.008(3) 0.010(2) 0.023(3)
O24 0.151(4) 0.143(4) 0.128(3) 0.015(3) 0.039(3) -0.004(3)
C25 0.187(6) 0.081(3) 0.056(3) 0.034(3) 0.052(4) 0.058(4)
C26 0.070(3) 0.086(3) 0.106(4) 0.014(3) 0.024(2) -0.007(3)
C27 0.119(4) 0.103(4) 0.072(3) 0.039(3) 0.034(3) 0.056(3)
C28 0.066(3) 0.146(5) 0.080(3) 0.008(4) 0.019(2) 0.026(3)
C29 0.135(4) 0.123(5) 0.039(2) -0.007(3) 0.013(3) -0.017(4)
C30 0.160(5) 0.096(4) 0.084(4) -0.023(3) 0.064(4) 0.010(4)
C31 0.113(4) 0.098(4) 0.058(2) -0.009(2) 0.032(2) 0.030(3)
C32 0.079(3) 0.070(3) 0.099(3) -0.004(3) 0.008(3) -0.020(2)
C33 0.129(5) 0.098(4) 0.188(7) -0.004(5) -0.007(4) -0.054(4)
C0AA 0.062(3) 0.135(5) 0.128(5) 0.023(4) 0.028(3) -0.009(3)
C1AA 0.173(7) 0.193(8) 0.188(7) -0.114(6) 0.116(6) -0.105(6)

loop_
_atom_type_symbol
_atom_type_description
_atom_type_scat_dispersion_real
_atom_type_scat_dispersion_imag
_atom_type_scat_source
C C 0.0033 0.0016 'International Tables Vol C Tables 4.2.6.8 and 6.1.1.4'
H H 0.0000 0.0000 'International Tables Vol C Tables 4.2.6.8 and 6.1.1.4'
N N 0.0061 0.0033 'International Tables Vol C Tables 4.2.6.8 and 6.1.1.4'
O O 0.0106 0.0060 'International Tables Vol C Tables 4.2.6.8 and 6.1.1.4'

loop_
_geom_angle_atom_site_label_1
_geom_angle_atom_site_label_2
_geom_angle_atom_site_label_3
_geom_angle
_geom_angle_site_symmetry_1
_geom_angle_site_symmetry_3
_geom_angle_publ_flag
C3 N1 H1 119.0 . . ?
C3 N1 C4 122.0(3) . . ?
C4 N1 H1 119.0 . . ?
C13 C2 C3 120.6(3) . . ?
C13 C2 C15 117.7(3) . . ?
C15 C2 C3 121.6(3) . . ?
N1 C3 C2 116.8(3) . . ?
N1 C3 C7 118.1(3) . . ?
C7 C3 C2 125.0(3) . . ?
N1 C4 C6 106.5(2) . . ?
N1 C4 C9 106.2(2) . . ?
N1 C4 C12 111.1(3) . . ?
C6 C4 C9 111.3(3) . . ?
C6 C4 C12 110.6(3) . . ?
C12 C4 C9 111.0(3) . . ?
N10 C5 C7 177.0(4) . . ?
C4 C6 H6 119.8 . . ?
C8 C6 C4 120.4(3) . . ?
C8 C6 H6 119.8 . . ?
C3 C7 C5 121.3(3) . . ?
C3 C7 C8 118.5(3) . . ?
C5 C7 C8 120.2(3) . . ?
C6 C8 C7 118.1(3) . . ?
C6 C8 C11 121.9(3) . . ?
C7 C8 C11 119.7(3) . . ?
C19 C9 C4 122.0(3) . . ?
C31 C9 C4 120.0(3) . . ?
C31 C9 C19 117.9(4) . . ?
C16 C11 C8 121.9(3) . . ?
C16 C11 C20 116.9(4) . . ?
C20 C11 C8 121.2(4) . . ?
C17 C12 C4 122.8(3) . . ?
C17 C12 C26 117.1(4) . . ?
C26 C12 C4 120.0(4) . . ?
C2 C13 H13 119.6 . . ?
C14 C13 C2 120.8(3) . . ?
C14 C13 H13 119.6 . . ?
C13 C14 H14 119.3 . . ?
C32 C14 C13 121.5(4) . . ?
C32 C14 H14 119.3 . . ?
C2 C15 H15 119.8 . . ?
C21 C15 C2 120.4(4) . . ?
C21 C15 H15 119.8 . . ?
C11 C16 H16 119.6 . . ?
C11 C16 C22 120.8(4) . . ?
C22 C16 H16 119.6 . . ?
C12 C17 H17 119.0 . . ?
C12 C17 C23 122.0(4) . . ?
C23 C17 H17 119.0 . . ?
C29 C18 H18 120.1 . . ?
C29 C18 C30 119.8(4) . . ?
C30 C18 H18 120.1 . . ?
C9 C19 H19 119.7 . . ?
C9 C19 C29 120.7(5) . . ?
C29 C19 H19 119.7 . . ?
C11 C20 H20 119.0 . . ?
C27 C20 C11 122.0(5) . . ?
C27 C20 H20 119.0 . . ?
C15 C21 H21 119.2 . . ?
C32 C21 C15 121.6(4) . . ?
C32 C21 H21 119.2 . . ?
C16 C22 H22 120.3 . . ?
C25 C22 C16 119.4(5) . . ?
C25 C22 H22 120.3 . . ?
C17 C23 H23 120.1 . . ?
C28 C23 C17 119.8(5) . . ?
C28 C23 H23 120.1 . . ?
C1AA O24 C25 104.2(7) . . ?
C22 C25 O24 130.1(6) . . ?
C27 C25 C22 119.8(4) . . ?
C27 C25 O24 110.0(6) . . ?
C12 C26 H26 119.5 . . ?
C12 C26 C0AA 120.9(5) . . ?
C0AA C26 H26 119.5 . . ?
C20 C27 H27 119.4 . . ?
C25 C27 C20 121.2(5) . . ?
C25 C27 H27 119.4 . . ?
C23 C28 H28 120.3 . . ?
C23 C28 C0AA 119.5(5) . . ?
C0AA C28 H28 120.3 . . ?
C18 C29 C19 120.8(5) . . ?
C18 C29 H29 119.6 . . ?
C19 C29 H29 119.6 . . ?
C18 C30 H30 120.0 . . ?
C18 C30 C31 120.0(5) . . ?
C31 C30 H30 120.0 . . ?
C9 C31 C30 120.8(5) . . ?
C9 C31 H31 119.6 . . ?
C30 C31 H31 119.6 . . ?
C14 C32 C21 118.1(4) . . ?
C14 C32 C33 121.1(5) . . ?
C21 C32 C33 120.9(5) . . ?
C32 C33 H33A 109.5 . . ?
C32 C33 H33B 109.5 . . ?
C32 C33 H33C 109.5 . . ?
H33A C33 H33B 109.5 . . ?
H33A C33 H33C 109.5 . . ?
H33B C33 H33C 109.5 . . ?
C26 C0AA H0AA 119.7 . . ?
C28 C0AA C26 120.6(5) . . ?
C28 C0AA H0AA 119.7 . . ?
O24 C1AA H1AA 109.5 . . ?
O24 C1AA H1AB 109.5 . . ?
O24 C1AA H1AC 109.5 . . ?
H1AA C1AA H1AB 109.5 . . ?
H1AA C1AA H1AC 109.5 . . ?
H1AB C1AA H1AC 109.5 . . ?

loop_
_geom_bond_atom_site_label_1
_geom_bond_atom_site_label_2
_geom_bond_distance
_geom_bond_site_symmetry_2
_geom_bond_publ_flag
N1 H1 0.8600 . ?
N1 C3 1.346(4) . ?
N1 C4 1.469(4) . ?
C2 C3 1.475(4) . ?
C2 C13 1.383(5) . ?
C2 C15 1.392(4) . ?
C3 C7 1.383(4) . ?
C4 C6 1.511(4) . ?
C4 C9 1.536(4) . ?
C4 C12 1.529(5) . ?
C5 C7 1.424(4) . ?
C5 N10 1.146(4) . ?
C6 H6 0.9300 . ?
C6 C8 1.342(4) . ?
C7 C8 1.465(5) . ?
C8 C11 1.484(5) . ?
C9 C19 1.366(5) . ?
C9 C31 1.360(5) . ?
C11 C16 1.380(5) . ?
C11 C20 1.393(5) . ?
C12 C17 1.369(6) . ?
C12 C26 1.379(5) . ?
C13 H13 0.9300 . ?
C13 C14 1.378(5) . ?
C14 H14 0.9300 . ?
C14 C32 1.368(6) . ?
C15 H15 0.9300 . ?
C15 C21 1.379(6) . ?
C16 H16 0.9300 . ?
C16 C22 1.411(6) . ?
C17 H17 0.9300 . ?
C17 C23 1.390(6) . ?
C18 H18 0.9300 . ?
C18 C29 1.333(7) . ?
C18 C30 1.352(7) . ?
C19 H19 0.9300 . ?
C19 C29 1.386(6) . ?
C20 H20 0.9300 . ?
C20 C27 1.363(6) . ?
C21 H21 0.9300 . ?
C21 C32 1.371(6) . ?
C22 H22 0.9300 . ?
C22 C25 1.379(8) . ?
C23 H23 0.9300 . ?
C23 C28 1.358(7) . ?
O24 C25 1.469(6) . ?
O24 C1AA 1.239(7) . ?
C25 C27 1.340(8) . ?
C26 H26 0.9300 . ?
C26 C0AA 1.390(7) . ?
C27 H27 0.9300 . ?
C28 H28 0.9300 . ?
C28 C0AA 1.360(8) . ?
C29 H29 0.9300 . ?
C30 H30 0.9300 . ?
C30 C31 1.394(6) . ?
C31 H31 0.9300 . ?
C32 C33 1.524(6) . ?
C33 H33A 0.9600 . ?
C33 H33B 0.9600 . ?
C33 H33C 0.9600 . ?
C0AA H0AA 0.9300 . ?
C1AA H1AA 0.9600 . ?
C1AA H1AB 0.9600 . ?
C1AA H1AC 0.9600 . ?

loop_
_geom_torsion_atom_site_label_1
_geom_torsion_atom_site_label_2
_geom_torsion_atom_site_label_3
_geom_torsion_atom_site_label_4
_geom_torsion
_geom_torsion_site_symmetry_1
_geom_torsion_site_symmetry_2
_geom_torsion_site_symmetry_3
_geom_torsion_site_symmetry_4
_geom_torsion_publ_flag
N1 C3 C7 C5 163.7(3) . . . . ?
N1 C3 C7 C8 -16.0(4) . . . . ?
N1 C4 C6 C8 -36.7(4) . . . . ?
N1 C4 C9 C19 104.1(4) . . . . ?
N1 C4 C9 C31 -72.0(4) . . . . ?
N1 C4 C12 C17 -16.1(4) . . . . ?
N1 C4 C12 C26 167.2(3) . . . . ?
C2 C3 C7 C5 -19.7(5) . . . . ?
C2 C3 C7 C8 160.5(3) . . . . ?
C2 C13 C14 C32 -0.4(6) . . . . ?
C2 C15 C21 C32 0.9(7) . . . . ?
C3 N1 C4 C6 42.6(4) . . . . ?
C3 N1 C4 C9 161.3(3) . . . . ?
C3 N1 C4 C12 -77.9(4) . . . . ?
C3 C2 C13 C14 177.5(3) . . . . ?
C3 C2 C15 C21 -177.7(4) . . . . ?
C3 C7 C8 C6 20.6(5) . . . . ?
C3 C7 C8 C11 -153.0(3) . . . . ?
C4 N1 C3 C2 165.0(3) . . . . ?
C4 N1 C3 C7 -18.1(4) . . . . ?
C4 C6 C8 C7 8.4(5) . . . . ?
C4 C6 C8 C11 -178.2(3) . . . . ?
C4 C9 C19 C29 -176.5(4) . . . . ?
C4 C9 C31 C30 176.8(4) . . . . ?
C4 C12 C17 C23 -175.6(3) . . . . ?
C4 C12 C26 C0AA 175.5(4) . . . . ?
C5 C7 C8 C6 -159.2(3) . . . . ?
C5 C7 C8 C11 27.2(5) . . . . ?
C6 C4 C9 C19 -140.4(4) . . . . ?
C6 C4 C9 C31 43.5(5) . . . . ?
C6 C4 C12 C17 -134.1(4) . . . . ?
C6 C4 C12 C26 49.3(4) . . . . ?
C6 C8 C11 C16 40.1(5) . . . . ?
C6 C8 C11 C20 -138.3(4) . . . . ?
C7 C8 C11 C16 -146.6(3) . . . . ?
C7 C8 C11 C20 35.0(5) . . . . ?
C8 C11 C16 C22 -177.9(3) . . . . ?
C8 C11 C20 C27 178.3(4) . . . . ?
C9 C4 C6 C8 -152.1(3) . . . . ?
C9 C4 C12 C17 101.9(4) . . . . ?
C9 C4 C12 C26 -74.8(4) . . . . ?
C9 C19 C29 C18 0.0(8) . . . . ?
C11 C16 C22 C25 -0.7(6) . . . . ?
C11 C20 C27 C25 -0.2(7) . . . . ?
C12 C4 C6 C8 84.1(4) . . . . ?
C12 C4 C9 C19 -16.7(5) . . . . ?
C12 C4 C9 C31 167.1(4) . . . . ?
C12 C17 C23 C28 0.2(7) . . . . ?
C12 C26 C0AA C28 0.3(8) . . . . ?
C13 C2 C3 N1 -31.4(4) . . . . ?
C13 C2 C3 C7 152.0(3) . . . . ?
C13 C2 C15 C21 -0.8(6) . . . . ?
C13 C14 C32 C21 0.4(7) . . . . ?
C13 C14 C32 C33 -179.8(5) . . . . ?
C15 C2 C3 N1 145.4(3) . . . . ?
C15 C2 C3 C7 -31.2(5) . . . . ?
C15 C2 C13 C14 0.6(5) . . . . ?
C15 C21 C32 C14 -0.7(8) . . . . ?
C15 C21 C32 C33 179.6(5) . . . . ?
C16 C11 C20 C27 -0.2(6) . . . . ?
C16 C22 C25 O24 -179.3(4) . . . . ?
C16 C22 C25 C27 0.3(7) . . . . ?
C17 C12 C26 C0AA -1.4(6) . . . . ?
C17 C23 C28 C0AA -1.3(8) . . . . ?
C18 C30 C31 C9 -0.4(8) . . . . ?
C19 C9 C31 C30 0.5(7) . . . . ?
C20 C11 C16 C22 0.6(5) . . . . ?
C22 C25 C27 C20 0.1(7) . . . . ?
C23 C28 C0AA C26 1.1(9) . . . . ?
O24 C25 C27 C20 179.9(4) . . . . ?
C26 C12 C17 C23 1.1(6) . . . . ?
C29 C18 C30 C31 0.1(8) . . . . ?
C30 C18 C29 C19 0.2(8) . . . . ?
C31 C9 C19 C29 -0.3(7) . . . . ?
C1AA O24 C25 C22 -1.5(8) . . . . ?
C1AA O24 C25 C27 178.8(5) . . . . ?
